data_2204335
loop_
_publ_author_name
'Yavuz K\"oysal'
'\,Samil I\,s\?ik'
'Arzu Karakurt'
'Sevim Dalkara'

_publ_section_title
;
 2-Bromo-1-(1-hydroxynaphthalen-2-yl)ethanone
;
_journal_issue 10
_journal_name_full 'Acta Crystallographica Section E'
_journal_page_first o1730
_journal_page_last o1732
_journal_paper_doi 10.1107/S1600536804021889
_journal_volume 60
_journal_year 2004
_chemical_formula_iupac 'C12 H9 Br O2'
_chemical_formula_moiety 'C12 H9 Br O2'
_chemical_formula_sum 'C12 H9 Br O2'
_chemical_formula_weight 265.10
_chemical_name_systematic
;
2-Bromo-1-(1-hydroxynaphthalene-2-yl)ethanone
;
_space_group_IT_number 14
_symmetry_cell_setting monoclinic
_symmetry_space_group_name_Hall '-P 2ybc'
_symmetry_space_group_name_H-M 'P 1 21/c 1'
_atom_sites_solution_hydrogens geom
_atom_sites_solution_primary direct
_atom_sites_solution_secondary difmap
_cell_angle_alpha 90.00
_cell_angle_beta 100.293(8)
_cell_angle_gamma 90.00
_cell_formula_units_Z 4
_cell_length_a 4.9207(5)
_cell_length_b 10.5041(10)
_cell_length_c 20.357(2)
_cell_measurement_reflns_used 12498
_cell_measurement_temperature 293(2)
_cell_measurement_theta_max 27.05
_cell_measurement_theta_min 1.94
_cell_volume 1035.27(18)
_computing_cell_refinement X-AREA
_computing_data_collection 'X-AREA (Stoe & Cie, 2002)'
_computing_data_reduction 'X-RED32 (Stoe & Cie, 2002)'
_computing_molecular_graphics 'ORTEPIII (Burnett & Johnson, 1996)'
_computing_publication_material 'WinGX (Farrugia, 1997) and PARST (Nardelli, 1995)'
_computing_structure_refinement 'SHELXL97 (Sheldrick, 1997'
_computing_structure_solution 'SHELXS97 (Sheldrick, 1997)'
_diffrn_ambient_temperature 293(2)
_diffrn_detector_area_resol_mean 6.67
_diffrn_measured_fraction_theta_full 0.993
_diffrn_measured_fraction_theta_max 0.993
_diffrn_measurement_device_type 'STOE IPDS-II'
_diffrn_measurement_method '\W scan'
_diffrn_radiation_monochromator graphite
_diffrn_radiation_source 'fine-focus sealed tube'
_diffrn_radiation_type MoK\a
_diffrn_radiation_wavelength 0.71073
_diffrn_reflns_av_R_equivalents 0.0922
_diffrn_reflns_av_sigmaI/netI 0.1065
_diffrn_reflns_limit_h_max 6
_diffrn_reflns_limit_h_min -5
_diffrn_reflns_limit_k_max 12
_diffrn_reflns_limit_k_min -12
_diffrn_reflns_limit_l_max 25
_diffrn_reflns_limit_l_min -25
_diffrn_reflns_number 7371
_diffrn_reflns_theta_full 26.00
_diffrn_reflns_theta_max 26.00
_diffrn_reflns_theta_min 2.03
_exptl_absorpt_coefficient_mu 3.944
_exptl_absorpt_correction_T_max 0.7944
_exptl_absorpt_correction_T_min 0.3085
_exptl_absorpt_correction_type integration
_exptl_absorpt_process_details 'X-RED32 (Stoe & Cie, 2002)'
_exptl_crystal_colour colourless
_exptl_crystal_density_diffrn 1.701
_exptl_crystal_density_method 'not measured'
_exptl_crystal_description plate
_exptl_crystal_F_000 528
_exptl_crystal_size_max 0.500
_exptl_crystal_size_mid 0.230
_exptl_crystal_size_min 0.020
_refine_diff_density_max 0.607
_refine_diff_density_min -0.587
_refine_ls_extinction_method none
_refine_ls_goodness_of_fit_ref 0.866
_refine_ls_hydrogen_treatment constr
_refine_ls_matrix_type full
_refine_ls_number_parameters 136
_refine_ls_number_reflns 2007
_refine_ls_number_restraints 0
_refine_ls_restrained_S_all 0.866
_refine_ls_R_factor_all 0.1372
_refine_ls_R_factor_gt 0.0515
_refine_ls_shift/su_max 0.000
_refine_ls_shift/su_mean 0.000
_refine_ls_structure_factor_coef Fsqd
_refine_ls_weighting_details 'calc w=1/[\s^2^(Fo^2^)+(0.0602P)^2^] where P=(Fo^2^+2Fc^2^)/3'
_refine_ls_weighting_scheme calc
_refine_ls_wR_factor_gt 0.1182
_refine_ls_wR_factor_ref 0.1351
_reflns_number_gt 842
_reflns_number_total 2007
_reflns_threshold_expression I>2\s(I)
_cod_data_source_file fl6117.cif
_cod_data_source_block I
_cod_original_cell_volume 1035.28(18)
_cod_original_sg_symbol_H-M 'P 21/c'
_cod_database_code 2204335
_cod_database_fobs_code 2204335

loop_
_symmetry_equiv_pos_as_xyz
'x, y, z'
'-x, y+1/2, -z+1/2'
'-x, -y, -z'
'x, -y-1/2, z-1/2'

loop_
_atom_site_label
_atom_site_fract_x
_atom_site_fract_y
_atom_site_fract_z
_atom_site_U_iso_or_equiv
_atom_site_adp_type
_atom_site_calc_flag
_atom_site_refinement_flags
_atom_site_occupancy
_atom_site_type_symbol
O2 0.0836(10) 0.0531(4) 0.3542(2) 0.0587(14) Uani d . 1 O
H2O -0.0546 0.0406 0.3259 0.088 Uiso calc R 1 H
Br1 -0.72337(15) 0.25234(9) 0.16152(4) 0.0773(3) Uani d . 1 Br
C8 -0.0320(13) 0.2669(6) 0.3189(3) 0.0447(16) Uani d . 1 C
O1 -0.3360(10) 0.1106(4) 0.2656(2) 0.0570(12) Uani d . 1 O
C11 -0.2695(13) 0.2229(6) 0.2711(3) 0.0453(17) Uani d . 1 C
C7 0.1395(13) 0.1805(6) 0.3584(3) 0.0445(16) Uani d . 1 C
C6 0.3720(14) 0.2173(5) 0.4045(3) 0.0450(18) Uani d . 1 C
C1 0.4335(15) 0.3506(6) 0.4116(3) 0.0472(17) Uani d . 1 C
C9 0.0400(14) 0.3992(6) 0.3282(3) 0.0508(18) Uani d . 1 C
H9 -0.0704 0.4597 0.3028 0.061 Uiso calc R 1 H
C2 0.6664(16) 0.3871(7) 0.4579(3) 0.061(2) Uani d . 1 C
H2 0.7096 0.4731 0.4630 0.073 Uiso calc R 1 H
C10 0.2584(15) 0.4383(6) 0.3716(3) 0.0526(18) Uani d . 1 C
H10 0.2968 0.5249 0.3758 0.063 Uiso calc R 1 H
C3 0.8305(16) 0.3011(8) 0.4955(4) 0.064(2) Uani d . 1 C
H3 0.9854 0.3279 0.5254 0.077 Uiso calc R 1 H
C4 0.7645(16) 0.1709(8) 0.4889(4) 0.067(2) Uani d . 1 C
H4 0.8735 0.1116 0.5155 0.080 Uiso calc R 1 H
C5 0.5443(15) 0.1312(7) 0.4443(3) 0.058(2) Uani d . 1 C
H5 0.5066 0.0446 0.4399 0.069 Uiso calc R 1 H
C12 -0.4318(14) 0.3209(6) 0.2264(3) 0.0544(18) Uani d . 1 C
H12A -0.3063 0.3672 0.2034 0.065 Uiso calc R 1 H
H12B -0.5099 0.3813 0.2539 0.065 Uiso calc R 1 H

loop_
_atom_site_aniso_label
_atom_site_aniso_U_11
_atom_site_aniso_U_22
_atom_site_aniso_U_33
_atom_site_aniso_U_12
_atom_site_aniso_U_13
_atom_site_aniso_U_23
O2 0.064(3) 0.029(2) 0.081(3) -0.002(2) 0.004(3) -0.003(2)
Br1 0.0750(5) 0.0705(5) 0.0777(5) 0.0110(6) -0.0100(3) -0.0114(5)
C8 0.055(4) 0.032(4) 0.051(3) 0.003(3) 0.020(3) -0.005(3)
O1 0.062(3) 0.033(3) 0.074(3) -0.006(2) 0.007(2) -0.008(2)
C11 0.049(4) 0.041(5) 0.049(3) 0.002(3) 0.015(3) -0.010(3)
C7 0.055(4) 0.026(3) 0.054(4) -0.003(3) 0.014(3) -0.004(3)
C6 0.052(4) 0.036(5) 0.049(3) -0.005(3) 0.016(3) -0.003(3)
C1 0.058(4) 0.045(4) 0.042(4) -0.014(4) 0.020(3) -0.007(3)
C9 0.059(5) 0.038(4) 0.058(4) 0.000(3) 0.019(4) 0.000(3)
C2 0.072(5) 0.059(4) 0.051(4) -0.024(4) 0.010(4) -0.009(4)
C10 0.066(5) 0.035(4) 0.061(4) -0.013(3) 0.022(4) -0.004(3)
C3 0.052(5) 0.082(5) 0.058(5) -0.011(4) 0.007(4) -0.002(4)
C4 0.062(5) 0.079(6) 0.055(5) 0.001(5) -0.001(4) 0.005(4)
C5 0.066(5) 0.048(4) 0.057(4) 0.002(4) 0.006(4) 0.009(4)
C12 0.055(4) 0.039(4) 0.068(4) 0.001(3) 0.009(4) -0.006(3)

loop_
_atom_type_symbol
_atom_type_description
_atom_type_scat_dispersion_real
_atom_type_scat_dispersion_imag
_atom_type_scat_source
C C 0.0033 0.0016 'International Tables Vol C Tables 4.2.6.8 and 6.1.1.4'
H H 0.0000 0.0000 'International Tables Vol C Tables 4.2.6.8 and 6.1.1.4'
Br Br -0.2901 2.4595 'International Tables Vol C Tables 4.2.6.8 and 6.1.1.4'
O O 0.0106 0.0060 'International Tables Vol C Tables 4.2.6.8 and 6.1.1.4'

loop_
_geom_angle_atom_site_label_1
_geom_angle_atom_site_label_2
_geom_angle_atom_site_label_3
_geom_angle
_geom_angle_publ_flag
C7 O2 H2O 109.5 ?
C7 C8 C9 116.4(5) ?
C7 C8 C11 120.7(6) ?
C9 C8 C11 122.9(6) ?
O1 C11 C8 122.4(5) yes
O1 C11 C12 119.9(6) yes
C8 C11 C12 117.6(5) yes
O2 C7 C8 120.5(5) ?
O2 C7 C6 116.3(5) ?
C8 C7 C6 123.1(6) ?
C5 C6 C7 123.4(6) ?
C5 C6 C1 118.6(6) ?
C7 C6 C1 118.0(5) ?
C2 C1 C10 123.4(6) ?
C2 C1 C6 117.8(6) ?
C10 C1 C6 118.8(5) ?
C10 C9 C8 122.4(6) ?
C10 C9 H9 118.8 ?
C8 C9 H9 118.8 ?
C3 C2 C1 122.1(7) ?
C3 C2 H2 118.9 ?
C1 C2 H2 118.9 ?
C9 C10 C1 121.3(6) ?
C9 C10 H10 119.4 ?
C1 C10 H10 119.4 ?
C2 C3 C4 119.3(7) ?
C2 C3 H3 120.3 ?
C4 C3 H3 120.3 ?
C5 C4 C3 120.6(7) ?
C5 C4 H4 119.7 ?
C3 C4 H4 119.7 ?
C4 C5 C6 121.5(7) ?
C4 C5 H5 119.3 ?
C6 C5 H5 119.3 ?
C11 C12 Br1 114.4(4) ?
C11 C12 H12A 108.7 ?
Br1 C12 H12A 108.7 ?
C11 C12 H12B 108.7 ?
Br1 C12 H12B 108.7 ?
H12A C12 H12B 107.6 ?

loop_
_geom_bond_atom_site_label_1
_geom_bond_atom_site_label_2
_geom_bond_distance
_geom_bond_publ_flag
O2 C7 1.366(7) yes
O2 H2O 0.8200 ?
Br1 C12 1.909(6) yes
C8 C7 1.392(8) ?
C8 C9 1.439(9) ?
C8 C11 1.456(8) ?
O1 C11 1.224(7) yes
C11 C12 1.506(8) ?
C7 C6 1.399(8) ?
C6 C5 1.394(8) ?
C6 C1 1.435(9) ?
C1 C2 1.402(9) ?
C1 C10 1.415(9) ?
C9 C10 1.329(8) ?
C9 H9 0.9300 ?
C2 C3 1.354(10) ?
C2 H2 0.9300 ?
C10 H10 0.9300 ?
C3 C4 1.407(10) ?
C3 H3 0.9300 ?
C4 C5 1.349(9) ?
C4 H4 0.9300 ?
C5 H5 0.9300 ?
C12 H12A 0.9700 ?
C12 H12B 0.9700 ?

loop_
_geom_hbond_atom_site_label_D
_geom_hbond_atom_site_label_H
_geom_hbond_atom_site_label_A
_geom_hbond_site_symmetry_A
_geom_hbond_distance_DH
_geom_hbond_distance_HA
_geom_hbond_distance_DA
_geom_hbond_angle_DHA
C12 H12B O1 2_455 0.97 2.53 3.265(8) 132.0
O2 H2O O1 . 0.82 1.83 2.559(6) 147

loop_
_geom_torsion_atom_site_label_1
_geom_torsion_atom_site_label_2
_geom_torsion_atom_site_label_3
_geom_torsion_atom_site_label_4
_geom_torsion
_geom_torsion_publ_flag
C7 C8 C11 O1 3.4(10) yes
C9 C8 C11 O1 -176.8(6) ?
C7 C8 C11 C12 -175.2(6) ?
C9 C8 C11 C12 4.6(9) ?
C9 C8 C7 O2 178.4(6) yes
C11 C8 C7 O2 -1.8(9) ?
C9 C8 C7 C6 -0.5(10) ?
C11 C8 C7 C6 179.3(6) ?
O2 C7 C6 C5 0.9(10) ?
C8 C7 C6 C5 179.9(7) ?
O2 C7 C6 C1 -178.5(6) ?
C8 C7 C6 C1 0.6(10) ?
C5 C6 C1 C2 0.5(10) ?
C7 C6 C1 C2 179.9(7) ?
C5 C6 C1 C10 -179.7(6) ?
C7 C6 C1 C10 -0.3(10) ?
C7 C8 C9 C10 0.2(10) ?
C11 C8 C9 C10 -179.5(6) ?
C10 C1 C2 C3 -180.0(7) ?
C6 C1 C2 C3 -0.2(11) ?
C8 C9 C10 C1 0.0(11) ?
C2 C1 C10 C9 179.8(7) ?
C6 C1 C10 C9 0.0(10) ?
C1 C2 C3 C4 -1.0(13) ?
C2 C3 C4 C5 1.8(14) ?
C3 C4 C5 C6 -1.5(12) ?
C7 C6 C5 C4 -179.0(7) ?
C1 C6 C5 C4 0.3(11) ?
O1 C11 C12 Br1 -2.7(9) ?
C8 C11 C12 Br1 175.9(5) yes

loop_
_cod_related_entry_id
_cod_related_entry_database
_cod_related_entry_code
1 ChemSpider 21130430
